data_2019860
loop_
_publ_author_name
'Danish, Muhammad'
'Tahir, Muhammad Nawaz'
'Iftikhar, Sana'
'Raza, Muhammad Asam'
'Ashfaq, Muhammad'

_publ_section_title
;
 Tetraaquabis[2-(2-nitrophenyl)acetato-\kO]cobalt(II)
;
_journal_coeditor_code WM5121
_journal_issue 3
_journal_name_full 'Acta Crystallographica Section E Crystallographic Communications'
_journal_page_first m59
_journal_paper_doi 10.1107/S2056989015002467
_journal_volume 71
_journal_year 2015
_chemical_formula_iupac '[Co (C8 H6 N O4)2 (H2 O)4]'
_chemical_formula_moiety 'C16 H20 Co N2 O12'
_chemical_formula_sum 'C16 H20 Co N2 O12'
_chemical_formula_weight 491.27
_chemical_name_systematic
;
Tetraaquabis[2-(2-nitrophenyl)acetato-\k<i>O</i>]cobalt(II)
;
_space_group_crystal_system monoclinic
_space_group_IT_number 14
_space_group_name_Hall '-P 2yn'
_space_group_name_H-M_alt 'P 1 21/n 1'
_symmetry_space_group_name_Hall '-P 2yn'
_symmetry_space_group_name_H-M 'P 1 21/n 1'
_atom_sites_solution_hydrogens geom
_atom_sites_solution_primary direct
_atom_sites_solution_secondary difmap
_audit_creation_method SHELXL-97
_cell_angle_alpha 90
_cell_angle_beta 92.762(2)
_cell_angle_gamma 90
_cell_formula_units_Z 2
_cell_length_a 5.4431(3)
_cell_length_b 6.4313(4)
_cell_length_c 28.5697(15)
_cell_measurement_reflns_used 2154
_cell_measurement_temperature 296(2)
_cell_measurement_theta_max 27.000
_cell_measurement_theta_min 2.855
_cell_volume 998.96(10)
_computing_cell_refinement
;
SAINT (Bruker, 2007)
;
_computing_data_collection
;
APEX2 (Bruker, 2007)
;
_computing_data_reduction
;
SAINT (Bruker, 2007)
;
_computing_molecular_graphics
;
ORTEP-3 for Windows (Farrugia, 2012) and PLATON (Spek, 2009)
;
_computing_publication_material
;
WinGX (Farrugia, 2012) and PLATON (Spek, 2009)
;
_computing_structure_refinement
;
SHELXL97 (Sheldrick, 2008)
;
_computing_structure_solution
;
SHELXS97 (Sheldrick, 2008)
;
_diffrn_ambient_temperature 296(2)
_diffrn_detector_area_resol_mean 7.80
_diffrn_measured_fraction_theta_full 0.992
_diffrn_measured_fraction_theta_max 0.992
_diffrn_measurement_device_type 'Bruker Kappa APEXII CCD'
_diffrn_measurement_method \w
_diffrn_radiation_monochromator graphite
_diffrn_radiation_source 'fine-focus sealed tube'
_diffrn_radiation_type MoK\a
_diffrn_radiation_wavelength 0.71073
_diffrn_reflns_av_R_equivalents 0.0255
_diffrn_reflns_limit_h_max 5
_diffrn_reflns_limit_h_min -6
_diffrn_reflns_limit_k_max 8
_diffrn_reflns_limit_k_min -8
_diffrn_reflns_limit_l_max 36
_diffrn_reflns_limit_l_min -36
_diffrn_reflns_number 8913
_diffrn_reflns_theta_full 27.00
_diffrn_reflns_theta_max 27.00
_diffrn_reflns_theta_min 2.855
_diffrn_standards_number 0
_exptl_absorpt_coefficient_mu 0.928
_exptl_absorpt_correction_T_max 0.835
_exptl_absorpt_correction_T_min 0.758
_exptl_absorpt_correction_type multi-scan
_exptl_absorpt_process_details
;
(<i>SADABS</i>; Bruker, 2007)
;
_exptl_crystal_colour light-orange
_exptl_crystal_density_diffrn 1.633
_exptl_crystal_density_method 'not measured'
_exptl_crystal_description prism
_exptl_crystal_F_000 506
_exptl_crystal_size_max 0.32
_exptl_crystal_size_mid 0.24
_exptl_crystal_size_min 0.20
_refine_diff_density_max 0.265
_refine_diff_density_min -0.284
_refine_ls_goodness_of_fit_ref 1.044
_refine_ls_hydrogen_treatment mixed
_refine_ls_matrix_type full
_refine_ls_number_parameters 154
_refine_ls_number_reflns 2156
_refine_ls_number_restraints 0
_refine_ls_restrained_S_all 1.044
_refine_ls_R_factor_all 0.0323
_refine_ls_R_factor_gt 0.0277
_refine_ls_shift/su_max 0.000
_refine_ls_shift/su_mean 0.000
_refine_ls_structure_factor_coef Fsqd
_refine_ls_weighting_details 'w=1/[\s^2^(Fo^2^)+(0.0339P)^2^+0.3677P] where P=(Fo^2^+2Fc^2^)/3'
_refine_ls_weighting_scheme calc
_refine_ls_wR_factor_gt 0.0677
_refine_ls_wR_factor_ref 0.0704
_reflns_number_gt 1937
_reflns_number_total 2156
_reflns_threshold_expression I>2\s(I)
_cod_data_source_file wm5121sup1.cf
_cod_data_source_block I
_cod_database_code 2019860
_cod_database_fobs_code 2019860
_shelx_space_group_comment
;
The symmetry employed for this shelxl refinement is uniquely defined
by the following loop, which should always be used as a source of
symmetry information in preference to the above space-group names.
They are only intended as comments.
;
_shelxl_version_number 2014/6

loop_
_space_group_symop_operation_xyz
'x, y, z'
'-x+1/2, y+1/2, -z+1/2'
'-x, -y, -z'
'x-1/2, -y-1/2, z-1/2'

loop_
_atom_site_type_symbol
_atom_site_label
_atom_site_fract_x
_atom_site_fract_y
_atom_site_fract_z
_atom_site_U_iso_or_equiv
_atom_site_adp_type
_atom_site_calc_flag
_atom_site_occupancy
Co Co1 1.0000 0.0000 0.0000 0.02745(10) Uani d 1
O O1 0.78213(19) 0.21130(18) 0.03439(4) 0.0354(3) Uani d 1
O O2 1.0428(2) 0.45515(17) 0.06128(4) 0.0349(3) Uani d 1
O O3 0.9861(3) 0.1663(2) 0.13936(6) 0.0656(4) Uani d 1
O O4 1.2715(3) 0.2897(3) 0.18485(7) 0.0860(6) Uani d 1
O O5 0.7121(2) -0.21593(19) -0.00252(5) 0.0367(3) Uani d 1
H H5A 0.572(4) -0.193(3) -0.0126(7) 0.044 Uiso d 1
H H5B 0.761(4) -0.309(3) -0.0197(7) 0.044 Uiso d 1
O O6 1.1243(2) -0.1312(2) 0.06473(5) 0.0396(3) Uani d 1
H H6A 1.089(4) -0.249(4) 0.0668(7) 0.047 Uiso d 1
H H6B 1.076(4) -0.079(4) 0.0883(8) 0.047 Uiso d 1
N N1 1.0723(3) 0.3042(2) 0.16413(5) 0.0449(4) Uani d 1
C C1 0.8429(3) 0.3604(2) 0.06134(5) 0.0302(3) Uani d 1
C C2 0.6512(3) 0.4255(4) 0.09495(7) 0.0465(5) Uani d 1
H H2A 0.5280 0.5076 0.0776 0.056 Uiso calc 1
H H2B 0.5702 0.3010 0.1056 0.056 Uiso calc 1
C C3 0.7378(3) 0.5481(3) 0.13750(6) 0.0360(4) Uani d 1
C C4 0.6146(4) 0.7320(3) 0.14716(7) 0.0477(5) Uani d 1
H H4 0.4881 0.7762 0.1265 0.057 Uiso calc 1
C C5 0.6733(4) 0.8505(3) 0.18614(7) 0.0501(5) Uani d 1
H H5 0.5823 0.9693 0.1920 0.060 Uiso calc 1
C C6 0.8658(4) 0.7945(3) 0.21649(7) 0.0478(5) Uani d 1
H H6 0.9062 0.8753 0.2427 0.057 Uiso calc 1
C C7 0.9977(3) 0.6180(3) 0.20765(6) 0.0419(4) Uani d 1
H H7 1.1312 0.5804 0.2274 0.050 Uiso calc 1
C C8 0.9304(3) 0.4964(2) 0.16911(6) 0.0340(4) Uani d 1

loop_
_atom_site_aniso_label
_atom_site_aniso_U_11
_atom_site_aniso_U_22
_atom_site_aniso_U_33
_atom_site_aniso_U_12
_atom_site_aniso_U_13
_atom_site_aniso_U_23
Co1 0.01995(16) 0.02718(16) 0.03467(18) 0.00213(11) -0.00444(11) -0.00896(12)
O1 0.0242(5) 0.0371(6) 0.0445(7) 0.0033(5) -0.0030(5) -0.0170(5)
O2 0.0296(6) 0.0312(6) 0.0437(7) 0.0001(5) -0.0005(5) -0.0103(5)
O3 0.0995(13) 0.0358(8) 0.0613(9) 0.0115(8) 0.0019(9) -0.0049(7)
O4 0.0700(11) 0.0865(13) 0.0987(14) 0.0409(10) -0.0245(10) -0.0129(11)
O5 0.0227(6) 0.0368(6) 0.0501(7) 0.0005(5) -0.0034(5) -0.0142(6)
O6 0.0452(7) 0.0307(6) 0.0417(7) 0.0038(5) -0.0094(6) -0.0072(5)
N1 0.0545(10) 0.0427(9) 0.0380(8) 0.0124(7) 0.0064(7) 0.0062(7)
C1 0.0244(8) 0.0328(8) 0.0328(8) 0.0075(6) -0.0058(6) -0.0059(6)
C2 0.0287(9) 0.0635(12) 0.0468(11) 0.0016(8) -0.0009(8) -0.0240(9)
C3 0.0286(9) 0.0451(9) 0.0345(9) 0.0011(7) 0.0027(7) -0.0089(7)
C4 0.0394(10) 0.0592(12) 0.0439(10) 0.0161(9) -0.0047(8) -0.0120(9)
C5 0.0569(12) 0.0461(11) 0.0473(11) 0.0134(9) 0.0030(9) -0.0123(9)
C6 0.0560(12) 0.0498(11) 0.0374(10) 0.0006(9) 0.0010(8) -0.0146(8)
C7 0.0417(10) 0.0530(11) 0.0305(8) 0.0021(8) -0.0034(7) -0.0011(8)
C8 0.0351(9) 0.0353(9) 0.0319(8) 0.0026(7) 0.0054(7) 0.0003(7)

loop_
_atom_type_symbol
_atom_type_description
_atom_type_scat_dispersion_real
_atom_type_scat_dispersion_imag
_atom_type_scat_source
C C 0.0033 0.0016 'International Tables Vol C Tables 4.2.6.8 and 6.1.1.4'
H H 0.0000 0.0000 'International Tables Vol C Tables 4.2.6.8 and 6.1.1.4'
N N 0.0061 0.0033 'International Tables Vol C Tables 4.2.6.8 and 6.1.1.4'
O O 0.0106 0.0060 'International Tables Vol C Tables 4.2.6.8 and 6.1.1.4'
Co Co 0.3494 0.9721 'International Tables Vol C Tables 4.2.6.8 and 6.1.1.4'

loop_
_geom_angle_atom_site_label_1
_geom_angle_atom_site_label_2
_geom_angle_atom_site_label_3
_geom_angle_site_symmetry_1
_geom_angle_site_symmetry_3
_geom_angle
O1 Co1 O1 3_755 . 180.0
O1 Co1 O5 3_755 . 89.61(5)
O1 Co1 O5 . . 90.39(5)
O1 Co1 O5 3_755 3_755 90.39(5)
O1 Co1 O5 . 3_755 89.61(5)
O5 Co1 O5 . 3_755 180.0
O1 Co1 O6 3_755 . 89.23(5)
O1 Co1 O6 . . 90.77(5)
O5 Co1 O6 . . 88.44(5)
O5 Co1 O6 3_755 . 91.56(5)
O1 Co1 O6 3_755 3_755 90.77(5)
O1 Co1 O6 . 3_755 89.23(5)
O5 Co1 O6 . 3_755 91.56(5)
O5 Co1 O6 3_755 3_755 88.44(5)
O6 Co1 O6 . 3_755 180.00(6)
C1 O1 Co1 . . 130.14(10)
Co1 O5 H5A . . 125.5(15)
Co1 O5 H5B . . 103.7(14)
H5A O5 H5B . . 104(2)
Co1 O6 H6A . . 112.4(16)
Co1 O6 H6B . . 117.5(16)
H6A O6 H6B . . 104(2)
O4 N1 O3 . . 122.64(18)
O4 N1 C8 . . 118.61(17)
O3 N1 C8 . . 118.75(16)
O2 C1 O1 . . 124.94(15)
O2 C1 C2 . . 119.65(14)
O1 C1 C2 . . 115.40(14)
C3 C2 C1 . . 117.33(14)
C3 C2 H2A . . 108.0
C1 C2 H2A . . 108.0
C3 C2 H2B . . 108.0
C1 C2 H2B . . 108.0
H2A C2 H2B . . 107.2
C8 C3 C4 . . 115.41(16)
C8 C3 C2 . . 126.60(16)
C4 C3 C2 . . 117.98(16)
C5 C4 C3 . . 122.40(18)
C5 C4 H4 . . 118.8
C3 C4 H4 . . 118.8
C4 C5 C6 . . 120.38(18)
C4 C5 H5 . . 119.8
C6 C5 H5 . . 119.8
C7 C6 C5 . . 119.33(17)
C7 C6 H6 . . 120.3
C5 C6 H6 . . 120.3
C6 C7 C8 . . 119.51(17)
C6 C7 H7 . . 120.2
C8 C7 H7 . . 120.2
C7 C8 C3 . . 122.90(16)
C7 C8 N1 . . 115.63(16)
C3 C8 N1 . . 121.46(15)

loop_
_geom_bond_atom_site_label_1
_geom_bond_atom_site_label_2
_geom_bond_site_symmetry_2
_geom_bond_distance
Co1 O1 3_755 2.0810(11)
Co1 O1 . 2.0810(11)
Co1 O5 . 2.0925(12)
Co1 O5 3_755 2.0925(12)
Co1 O6 . 2.1141(13)
Co1 O6 3_755 2.1141(13)
O1 C1 . 1.2637(18)
O2 C1 . 1.2473(19)
O3 N1 . 1.214(2)
O4 N1 . 1.213(2)
O5 H5A . 0.82(2)
O5 H5B . 0.82(2)
O6 H6A . 0.78(2)
O6 H6B . 0.81(2)
N1 C8 . 1.468(2)
C1 C2 . 1.511(2)
C2 C3 . 1.505(2)
C2 H2A . 0.9700
C2 H2B . 0.9700
C3 C8 . 1.391(2)
C3 C4 . 1.394(3)
C4 C5 . 1.374(3)
C4 H4 . 0.9300
C5 C6 . 1.376(3)
C5 H5 . 0.9300
C6 C7 . 1.373(3)
C6 H6 . 0.9300
C7 C8 . 1.385(2)
C7 H7 . 0.9300

loop_
_geom_hbond_atom_site_label_D
_geom_hbond_atom_site_label_H
_geom_hbond_atom_site_label_A
_geom_hbond_site_symmetry_A
_geom_hbond_distance_DH
_geom_hbond_distance_HA
_geom_hbond_distance_DA
_geom_hbond_angle_DHA
O5 H5A O1 3_655 0.82(2) 2.00(2) 2.7984(16) 166(2)
O5 H5B O2 3_755 0.82(2) 1.89(2) 2.6797(17) 161(2)
O6 H6A O2 1_545 0.78(2) 1.93(2) 2.6979(17) 169(2)
O6 H6B O3 . 0.81(2) 2.22(2) 2.988(2) 159(2)

loop_
_geom_torsion_atom_site_label_1
_geom_torsion_atom_site_label_2
_geom_torsion_atom_site_label_3
_geom_torsion_atom_site_label_4
_geom_torsion
Co1 O1 C1 O2 25.0(2)
Co1 O1 C1 C2 -156.08(13)
O2 C1 C2 C3 -20.9(3)
O1 C1 C2 C3 160.19(17)
C1 C2 C3 C8 -50.9(3)
C1 C2 C3 C4 129.5(2)
C8 C3 C4 C5 -2.3(3)
C2 C3 C4 C5 177.3(2)
C3 C4 C5 C6 2.6(3)
C4 C5 C6 C7 -0.5(3)
C5 C6 C7 C8 -1.8(3)
C6 C7 C8 C3 2.2(3)
C6 C7 C8 N1 -176.35(17)
C4 C3 C8 C7 -0.1(3)
C2 C3 C8 C7 -179.68(18)
C4 C3 C8 N1 178.29(16)
C2 C3 C8 N1 -1.3(3)
O4 N1 C8 C7 -19.3(3)
O3 N1 C8 C7 160.92(17)
O4 N1 C8 C3 162.21(19)
O3 N1 C8 C3 -17.6(3)
